data_1539902
loop_
_publ_author_name
'Bronowska, W.'
'Pietraszko, A.'
'Videnova-Adrabinska, V.'

_publ_section_title
;
 Structure of ((NH~4~)~1-x~Rb~x~)~3~H(SO~4~)~2~ mixed crystals
;
_journal_coden_ASTM MSFOEP
_journal_name_full 'Materials Science Forum'
_journal_page_first 727
_journal_page_last 732
_journal_paper_doi 10.4028/www.scientific.net/MSF.133-136.727
_journal_volume 133-136
_journal_year 1993
_chemical_formula_sum 'H6.16 N1.29 O8 Rb1.71 S2'
_chemical_name_systematic '((N H4).43 Rb.57)3 H (S O4)2'
_space_group_IT_number 15
_symmetry_space_group_name_Hall '-C 2yc'
_symmetry_space_group_name_H-M 'C 1 2/c 1'
_cell_angle_alpha 90
_cell_angle_beta 102.23
_cell_angle_gamma 90
_cell_formula_units_Z 4
_cell_length_a 15.271
_cell_length_b 5.872
_cell_length_c 10.157
_cell_volume 890.121
_cod_data_source_file Bronowska_MSFOEP_1993_1694.cif
_cod_data_source_block H6.16N1.29O8Rb1.71S2
_cod_original_cell_volume 890.1212
_cod_database_code 1539902

loop_
_symmetry_equiv_pos_as_xyz
x,y,z
-x,y,-z+1/2
-x,-y,-z
x,-y,z-1/2
x+1/2,y+1/2,z
-x+1/2,y+1/2,-z+1/2
-x+1/2,-y+1/2,-z
x+1/2,-y+1/2,z-1/2

loop_
_atom_site_label
_atom_site_type_symbol
_atom_site_fract_x
_atom_site_fract_y
_atom_site_fract_z
_atom_site_occupancy
_atom_site_U_iso_or_equiv
O4 O-2 0.1295 0.4304 0.3964 1 0.0
H5 H+1 0.15 0.626 0.597 0.429 0.0
H6 H+1 0.163 0.86 0.617 0.429 0.0
S1 S+6 0.1153 0.2198 0.4626 1 0.0
H1 H+1 0.022 0.655 0.311 0.429 0.0
N2 N-3 0.1945 0.7279 0.6525 0.4295 0.0
O1 O-2 0.1509 0.0259 0.401 1 0.0
H4 H+1 0.258 0.72 0.66 0.429 0.0
O3 O-2 0.1508 0.2275 0.6063 1 0.0
Rb2 Rb+1 0.1945 0.7279 0.6525 0.5704 0.0
H2 H+1 0.046 0.797 0.226 0.429 0.0
H7 H+1 0 0 0 1 0.0
O2 O-2 0.0133 0.1833 0.4416 1 0.0
N1 N-3 0 0.2618 0.7617 0.215 0.0
Rb1 Rb+1 0 0.2618 0.7617 0.285 0.0
H3 H+1 0.171 0.708 0.723 0.429 0.0
